data_7131332
loop_
_publ_author_name
'Joven-Sancho, Daniel'
'Demonti, Luca'
'Mart&#xed;n, Antonio'
'Saffon-Merceron, Nathalie'
'Nebra, Noel'
'Baya, Miguel'
'Menj&#xf3;n, Babil'

_publ_section_title
;
 Electrophilicity of neutral square-planar organosilver(III) compounds.
;
_journal_issue 28
_journal_name_full 'Chemical communications (Cambridge, England)'
_journal_page_first 4166
_journal_page_last 4168
_journal_paper_doi 10.1039/d3cc00493g
_journal_volume 59
_journal_year 2023
_chemical_formula_sum 'C21.25 H15.5 Ag Cl0.5 F9 P'
_chemical_formula_weight 598.40
_space_group_crystal_system monoclinic
_space_group_IT_number 14
_space_group_name_Hall '-P 2yn'
_space_group_name_H-M_alt 'P 1 21/n 1'
_atom_sites_solution_hydrogens geom
_audit_creation_method SHELXL-2018/3
_audit_update_record
;
2022-12-16 deposited with the CCDC.	2023-02-22 downloaded from the CCDC.
;
_cell_angle_alpha 90
_cell_angle_beta 93.1699(14)
_cell_angle_gamma 90
_cell_formula_units_Z 8
_cell_length_a 11.57973(19)
_cell_length_b 9.58956(15)
_cell_length_c 39.5558(6)
_cell_measurement_reflns_used 13913
_cell_measurement_temperature 100(2)
_cell_measurement_theta_max 28.3310
_cell_measurement_theta_min 3.0980
_cell_volume 4385.73(12)
_computing_cell_refinement 'CrysAlisPro 1.171.39.44a (Rigaku OD, 2018)'
_computing_data_collection 'CrysAlisPro 1.171.39.44a (Rigaku OD, 2018)'
_computing_data_reduction 'CrysAlisPro 1.171.39.44a (Rigaku OD, 2018)'
_computing_structure_refinement 'SHELXL-2018/3 (Sheldrick, 2018)'
_diffrn_ambient_temperature 100(2)
_diffrn_detector_area_resol_mean 16.0655
_diffrn_measured_fraction_theta_full 0.998
_diffrn_measured_fraction_theta_max 0.892
_diffrn_measurement_device_type 'Xcalibur, Sapphire3'
_diffrn_measurement_method '\w scans'
_diffrn_radiation_type MoK\a
_diffrn_radiation_wavelength 0.71073
_diffrn_reflns_av_R_equivalents 0.0336
_diffrn_reflns_av_unetI/netI 0.0297
_diffrn_reflns_Laue_measured_fraction_full 0.998
_diffrn_reflns_Laue_measured_fraction_max 0.892
_diffrn_reflns_limit_h_max 14
_diffrn_reflns_limit_h_min -14
_diffrn_reflns_limit_k_max 11
_diffrn_reflns_limit_k_min -12
_diffrn_reflns_limit_l_max 50
_diffrn_reflns_limit_l_min -47
_diffrn_reflns_number 43926
_diffrn_reflns_point_group_measured_fraction_full 0.998
_diffrn_reflns_point_group_measured_fraction_max 0.892
_diffrn_reflns_theta_full 25.000
_diffrn_reflns_theta_max 28.337
_diffrn_reflns_theta_min 2.789
_diffrn_source 'fine-focus sealed X-ray tube'
_exptl_absorpt_coefficient_mu 1.136
_exptl_absorpt_correction_T_max 1.00000
_exptl_absorpt_correction_T_min 0.75873
_exptl_absorpt_correction_type multi-scan
_exptl_absorpt_process_details
;
CrysAlisPro 1.171.39.44a (Rigaku Oxford Diffraction, 2018)
Empirical absorption correction using spherical harmonics,
 implemented in SCALE3 ABSPACK scaling algorithm.
;
_exptl_crystal_colour 'translucent colourless'
_exptl_crystal_density_diffrn 1.813
_exptl_crystal_description prism
_exptl_crystal_F_000 2356
_exptl_crystal_size_max 0.470
_exptl_crystal_size_mid 0.380
_exptl_crystal_size_min 0.250
_refine_diff_density_max 0.431
_refine_diff_density_min -0.704
_refine_diff_density_rms 0.086
_refine_ls_extinction_method none
_refine_ls_goodness_of_fit_ref 1.051
_refine_ls_hydrogen_treatment constr
_refine_ls_matrix_type full
_refine_ls_number_parameters 622
_refine_ls_number_reflns 9756
_refine_ls_number_restraints 18
_refine_ls_restrained_S_all 1.060
_refine_ls_R_factor_all 0.0348
_refine_ls_R_factor_gt 0.0276
_refine_ls_shift/su_max 0.003
_refine_ls_shift/su_mean 0.000
_refine_ls_structure_factor_coef Fsqd
_refine_ls_weighting_details 'w=1/[\s^2^(Fo^2^)+(0.0236P)^2^+3.2101P] where P=(Fo^2^+2Fc^2^)/3'
_refine_ls_weighting_scheme calc
_refine_ls_wR_factor_gt 0.0565
_refine_ls_wR_factor_ref 0.0597
_reflns_Friedel_coverage 0.000
_reflns_number_gt 8589
_reflns_number_total 9756
_reflns_threshold_expression 'I > 2\s(I)'
_cod_data_source_file d3cc00493g3.cif
_cod_data_source_block 4_AMT1207
_cod_depositor_comments 'Adding full bibliography for 7131328--7131334.cif.'
_cod_original_sg_symbol_H-M 'P 21/n'
_cod_original_formula_sum 'C21.25 H15.50 Ag Cl0.50 F9 P'
_cod_database_code 7131332
_shelx_shelxl_version_number 2018/3
_shelx_space_group_comment
;
The symmetry employed for this shelxl refinement is uniquely defined
by the following loop, which should always be used as a source of
symmetry information in preference to the above space-group names.
They are only intended as comments.
;

loop_
_space_group_symop_operation_xyz
'x, y, z'
'-x+1/2, y+1/2, -z+1/2'
'-x, -y, -z'
'x-1/2, -y-1/2, z-1/2'

loop_
_atom_site_label
_atom_site_type_symbol
_atom_site_fract_x
_atom_site_fract_y
_atom_site_fract_z
_atom_site_U_iso_or_equiv
_atom_site_adp_type
_atom_site_occupancy
_atom_site_site_symmetry_order
_atom_site_calc_flag
_atom_site_refinement_flags_posn
_atom_site_refinement_flags_adp
_atom_site_refinement_flags_occupancy
_atom_site_disorder_assembly
_atom_site_disorder_group
Ag1 Ag 0.04805(2) 0.91430(2) 0.22960(2) 0.01264(5) Uani 1 1 d . . . . .
P1 P -0.11645(5) 0.98772(5) 0.19364(2) 0.01339(11) Uani 1 1 d . . . . .
F1 F -0.07063(11) 1.15104(13) 0.26165(3) 0.0244(3) Uani 1 1 d . . . . .
F2 F 0.10097(11) 1.11496(13) 0.28251(3) 0.0244(3) Uani 1 1 d . . . . .
F3 F -0.03832(11) 0.98075(14) 0.29663(3) 0.0248(3) Uani 1 1 d . . . . .
F4 F 0.20186(10) 0.69677(13) 0.25690(3) 0.0219(3) Uani 1 1 d . . . . .
F5 F 0.17754(11) 0.85337(14) 0.29421(3) 0.0261(3) Uani 1 1 d . . . . .
F6 F 0.28916(10) 0.89515(13) 0.25364(3) 0.0252(3) Uani 1 1 d . . . . .
F7 F 0.10364(11) 0.88513(13) 0.16003(3) 0.0218(3) Uani 1 1 d . . . . .
F8 F 0.21952(11) 0.76076(14) 0.19157(3) 0.0261(3) Uani 1 1 d . . . . .
F9 F 0.04706(11) 0.68691(13) 0.17950(3) 0.0254(3) Uani 1 1 d . . . . .
C1 C 0.00572(18) 1.0473(2) 0.26995(5) 0.0177(4) Uani 1 1 d . . . . .
C2 C 0.18794(18) 0.8362(2) 0.26057(5) 0.0165(4) Uani 1 1 d . . . . .
C3 C 0.10869(18) 0.8023(2) 0.18822(5) 0.0174(4) Uani 1 1 d . . . . .
C4 C -0.16772(18) 0.8610(2) 0.16201(5) 0.0158(4) Uani 1 1 d . . . . .
C5 C -0.13955(19) 0.8709(2) 0.12824(5) 0.0198(5) Uani 1 1 d . . . . .
H5 H -0.092340 0.945235 0.121159 0.024 Uiso 1 1 calc R U . . .
C6 C -0.1809(2) 0.7716(2) 0.10505(6) 0.0240(5) Uani 1 1 d . . . . .
H6 H -0.163184 0.779309 0.081961 0.029 Uiso 1 1 calc R U . . .
C7 C -0.2479(2) 0.6612(2) 0.11544(6) 0.0238(5) Uani 1 1 d . . . . .
H7 H -0.276686 0.594200 0.099401 0.029 Uiso 1 1 calc R U . . .
C8 C -0.27283(19) 0.6486(2) 0.14904(6) 0.0216(5) Uani 1 1 d . . . . .
H8 H -0.316832 0.571387 0.156159 0.026 Uiso 1 1 calc R U . . .
C9 C -0.23391(18) 0.7480(2) 0.17243(6) 0.0185(5) Uani 1 1 d . . . . .
H9 H -0.252057 0.739618 0.195472 0.022 Uiso 1 1 calc R U . . .
C10 C -0.24377(17) 1.0194(2) 0.21747(5) 0.0157(4) Uani 1 1 d . . . . .
C11 C -0.26008(19) 0.9370(2) 0.24588(6) 0.0201(5) Uani 1 1 d . . . . .
H11 H -0.203090 0.870303 0.252982 0.024 Uiso 1 1 calc R U . . .
C12 C -0.3589(2) 0.9516(2) 0.26382(6) 0.0242(5) Uani 1 1 d . . . . .
H12 H -0.369035 0.896534 0.283390 0.029 Uiso 1 1 calc R U . . .
C13 C -0.4431(2) 1.0474(2) 0.25300(6) 0.0250(5) Uani 1 1 d . . . . .
H13 H -0.511972 1.056069 0.264817 0.030 Uiso 1 1 calc R U . . .
C14 C -0.42665(19) 1.1301(2) 0.22501(6) 0.0236(5) Uani 1 1 d . . . . .
H14 H -0.484013 1.196250 0.217880 0.028 Uiso 1 1 calc R U . . .
C15 C -0.32716(18) 1.1173(2) 0.20725(6) 0.0191(5) Uani 1 1 d . . . . .
H15 H -0.316057 1.175185 0.188208 0.023 Uiso 1 1 calc R U . . .
C16 C -0.07885(18) 1.1466(2) 0.17196(5) 0.0150(4) Uani 1 1 d . . . . .
C17 C -0.15067(18) 1.2026(2) 0.14578(5) 0.0176(4) Uani 1 1 d . . . . .
H17 H -0.218744 1.154197 0.138092 0.021 Uiso 1 1 calc R U . . .
C18 C -0.12285(19) 1.3285(2) 0.13101(6) 0.0203(5) Uani 1 1 d . . . . .
H18 H -0.172249 1.366616 0.113392 0.024 Uiso 1 1 calc R U . . .
C19 C -0.02272(19) 1.3989(2) 0.14196(6) 0.0205(5) Uani 1 1 d . . . . .
H19 H -0.004401 1.485669 0.131996 0.025 Uiso 1 1 calc R U . . .
C20 C 0.05059(19) 1.3430(2) 0.16739(5) 0.0191(5) Uani 1 1 d . . . . .
H20 H 0.119824 1.390283 0.174481 0.023 Uiso 1 1 calc R U . . .
C21 C 0.02242(18) 1.2178(2) 0.18239(5) 0.0162(4) Uani 1 1 d . . . . .
H21 H 0.072334 1.180030 0.199925 0.019 Uiso 1 1 calc R U . . .
Ag2 Ag 0.03614(2) 0.74365(2) 0.46854(2) 0.01723(5) Uani 1 1 d . . . . .
P2 P 0.17022(5) 0.70960(6) 0.42414(2) 0.01619(12) Uani 1 1 d . . . . .
F10 F 0.14809(13) 0.80728(17) 0.53478(4) 0.0389(4) Uani 1 1 d . . . . .
F11 F 0.27451(12) 0.75587(16) 0.49964(4) 0.0333(3) Uani 1 1 d . . . . .
F12 F 0.17241(14) 0.59289(16) 0.52062(4) 0.0404(4) Uani 1 1 d . . . . .
F13 F -0.19403(12) 0.74428(17) 0.49697(4) 0.0393(4) Uani 1 1 d . . . . .
F14 F -0.08026(15) 0.90286(16) 0.51823(4) 0.0466(4) Uani 1 1 d . . . . .
F15 F -0.06048(13) 0.68729(17) 0.53358(4) 0.0395(4) Uani 1 1 d . . . . .
F16 F -0.18058(11) 0.67738(15) 0.42953(4) 0.0328(3) Uani 1 1 d . . . . .
F17 F -0.16339(12) 0.89699(15) 0.44119(4) 0.0332(3) Uani 1 1 d . . . . .
F18 F -0.07344(11) 0.80944(15) 0.40034(3) 0.0292(3) Uani 1 1 d . . . . .
C22 C 0.1654(2) 0.7236(3) 0.50818(6) 0.0263(5) Uani 1 1 d . . . . .
C23 C -0.0830(2) 0.7713(3) 0.50649(6) 0.0286(6) Uani 1 1 d . . . . .
C24 C -0.10251(19) 0.7831(2) 0.43263(6) 0.0229(5) Uani 1 1 d . . . . .
C25 C 0.19743(19) 0.8828(2) 0.40815(5) 0.0188(5) Uani 1 1 d . . . . .
C26 C 0.2592(2) 0.9745(3) 0.42981(6) 0.0294(6) Uani 1 1 d . . . . .
H26 H 0.289073 0.943323 0.451342 0.035 Uiso 1 1 calc R U . . .
C27 C 0.2768(3) 1.1112(3) 0.41985(7) 0.0358(6) Uani 1 1 d . . . . .
H27 H 0.319751 1.172812 0.434531 0.043 Uiso 1 1 calc R U . . .
C28 C 0.2327(2) 1.1583(3) 0.38897(6) 0.0288(6) Uani 1 1 d . . . . .
H28 H 0.245013 1.252174 0.382357 0.035 Uiso 1 1 calc R U . . .
C29 C 0.1705(2) 1.0684(3) 0.36758(6) 0.0290(6) Uani 1 1 d . . . . .
H29 H 0.139980 1.100815 0.346218 0.035 Uiso 1 1 calc R U . . .
C30 C 0.1521(2) 0.9313(2) 0.37706(6) 0.0233(5) Uani 1 1 d . . . . .
H30 H 0.108548 0.870528 0.362304 0.028 Uiso 1 1 calc R U . . .
C31 C 0.11419(19) 0.5983(2) 0.39012(6) 0.0187(5) Uani 1 1 d . . . . .
C32 C 0.0243(2) 0.5061(2) 0.39571(6) 0.0237(5) Uani 1 1 d . . . . .
H32 H -0.010838 0.505743 0.416856 0.028 Uiso 1 1 calc R U . . .
C33 C -0.0138(2) 0.4148(3) 0.37028(7) 0.0299(6) Uani 1 1 d . . . . .
H33 H -0.074615 0.351247 0.374145 0.036 Uiso 1 1 calc R U . . .
C34 C 0.0360(2) 0.4156(2) 0.33949(7) 0.0308(6) Uani 1 1 d . . . . .
H34 H 0.008349 0.354169 0.322036 0.037 Uiso 1 1 calc R U . . .
C35 C 0.1265(2) 0.5061(3) 0.33388(6) 0.0281(6) Uani 1 1 d . . . . .
H35 H 0.160934 0.506079 0.312632 0.034 Uiso 1 1 calc R U . . .
C36 C 0.1667(2) 0.5964(2) 0.35921(6) 0.0232(5) Uani 1 1 d . . . . .
H36 H 0.229885 0.656735 0.355551 0.028 Uiso 1 1 calc R U . . .
C37 C 0.30956(18) 0.6298(2) 0.43565(5) 0.0180(5) Uani 1 1 d . . . . .
C38 C 0.41415(19) 0.6893(3) 0.42753(6) 0.0251(5) Uani 1 1 d . . . . .
H38 H 0.414903 0.775164 0.415554 0.030 Uiso 1 1 calc R U . . .
C39 C 0.5174(2) 0.6226(3) 0.43702(6) 0.0312(6) Uani 1 1 d . . . . .
H39 H 0.588806 0.663762 0.431714 0.037 Uiso 1 1 calc R U . . .
C40 C 0.5172(2) 0.4973(3) 0.45405(6) 0.0313(6) Uani 1 1 d . . . . .
H40 H 0.588215 0.452703 0.460563 0.038 Uiso 1 1 calc R U . . .
C41 C 0.4127(2) 0.4361(3) 0.46172(6) 0.0296(6) Uani 1 1 d . . . . .
H41 H 0.412239 0.349317 0.473302 0.036 Uiso 1 1 calc R U . . .
C42 C 0.3097(2) 0.5020(2) 0.45241(6) 0.0255(5) Uani 1 1 d . . . . .
H42 H 0.238428 0.459819 0.457469 0.031 Uiso 1 1 calc R U . . .
Cl1 Cl -0.06093(11) 0.53162(14) 0.05255(3) 0.0370(3) Uani 0.5 1 d D . P . .
Cl2 Cl 0.0427(10) 0.5430(11) -0.0133(2) 0.068(4) Uani 0.3 1 d D . P A 1
C43 C -0.0480(13) 0.4518(14) 0.0132(3) 0.003(3) Uani 0.3 1 d D U P A 1
H43A H -0.125774 0.443506 0.001663 0.004 Uiso 0.3 1 calc R U P A 1
H43B H -0.017111 0.356335 0.016797 0.004 Uiso 0.3 1 calc R U P A 1
Cl2' Cl 0.0199(10) 0.4875(14) -0.0127(2) 0.076(3) Uani 0.2 1 d D . P A 2
C43' C -0.0877(11) 0.4443(17) 0.0147(3) 0.019(4) Uani 0.2 1 d D U P A 2
H43C H -0.164513 0.471207 0.004541 0.022 Uiso 0.2 1 calc R U P A 2
H43D H -0.087733 0.342434 0.018753 0.022 Uiso 0.2 1 calc R U P A 2

loop_
_atom_site_aniso_label
_atom_site_aniso_U_11
_atom_site_aniso_U_22
_atom_site_aniso_U_33
_atom_site_aniso_U_23
_atom_site_aniso_U_13
_atom_site_aniso_U_12
Ag1 0.01197(8) 0.01410(8) 0.01171(8) -0.00019(6) -0.00066(6) 0.00114(6)
P1 0.0128(3) 0.0138(3) 0.0133(3) -0.0002(2) -0.0008(2) 0.0007(2)
F1 0.0255(7) 0.0204(7) 0.0268(7) -0.0075(5) -0.0029(6) 0.0064(6)
F2 0.0203(7) 0.0285(7) 0.0241(7) -0.0080(6) -0.0028(5) -0.0059(6)
F3 0.0274(7) 0.0302(7) 0.0174(7) -0.0011(5) 0.0070(5) -0.0026(6)
F4 0.0216(7) 0.0178(7) 0.0259(7) 0.0052(5) -0.0017(5) 0.0030(5)
F5 0.0255(7) 0.0387(8) 0.0136(7) 0.0015(6) -0.0041(5) 0.0058(6)
F6 0.0141(6) 0.0288(7) 0.0322(8) 0.0059(6) -0.0019(5) -0.0049(5)
F7 0.0244(7) 0.0268(7) 0.0145(6) 0.0027(5) 0.0036(5) 0.0048(6)
F8 0.0192(7) 0.0373(8) 0.0218(7) -0.0013(6) 0.0010(5) 0.0135(6)
F9 0.0308(7) 0.0194(7) 0.0260(7) -0.0065(5) 0.0024(6) -0.0011(6)
C1 0.0159(11) 0.0197(11) 0.0175(11) -0.0031(8) 0.0006(8) -0.0016(9)
C2 0.0141(10) 0.0191(11) 0.0161(11) 0.0034(8) -0.0010(8) 0.0000(9)
C3 0.0178(11) 0.0197(11) 0.0147(11) -0.0009(8) -0.0004(8) 0.0026(9)
C4 0.0148(10) 0.0156(11) 0.0165(11) -0.0007(8) -0.0037(8) 0.0038(8)
C5 0.0222(12) 0.0193(11) 0.0175(12) 0.0024(9) -0.0018(9) -0.0012(9)
C6 0.0327(14) 0.0225(12) 0.0161(12) -0.0017(9) -0.0036(10) 0.0013(10)
C7 0.0287(13) 0.0175(12) 0.0244(13) -0.0048(9) -0.0070(10) 0.0016(10)
C8 0.0222(12) 0.0145(11) 0.0276(13) -0.0002(9) -0.0039(10) -0.0006(9)
C9 0.0182(11) 0.0173(11) 0.0198(12) 0.0012(9) -0.0013(9) 0.0038(9)
C10 0.0129(10) 0.0167(11) 0.0174(11) -0.0043(8) -0.0006(8) -0.0011(8)
C11 0.0177(11) 0.0187(11) 0.0238(12) 0.0004(9) 0.0011(9) 0.0001(9)
C12 0.0247(12) 0.0248(12) 0.0237(13) -0.0017(10) 0.0072(10) -0.0063(10)
C13 0.0179(12) 0.0254(13) 0.0324(14) -0.0112(10) 0.0065(10) -0.0047(10)
C14 0.0161(11) 0.0201(12) 0.0344(14) -0.0075(10) 0.0001(10) 0.0032(9)
C15 0.0166(11) 0.0204(11) 0.0198(12) -0.0031(9) -0.0021(9) 0.0018(9)
C16 0.0169(11) 0.0140(10) 0.0143(11) -0.0005(8) 0.0018(8) 0.0008(8)
C17 0.0170(11) 0.0170(11) 0.0186(11) -0.0020(8) -0.0025(9) 0.0006(9)
C18 0.0243(12) 0.0186(11) 0.0175(12) 0.0017(9) -0.0028(9) 0.0034(9)
C19 0.0259(12) 0.0145(11) 0.0211(12) 0.0007(9) 0.0024(9) 0.0000(9)
C20 0.0171(11) 0.0201(12) 0.0202(12) -0.0029(9) 0.0019(9) -0.0025(9)
C21 0.0158(11) 0.0183(11) 0.0145(11) -0.0011(8) 0.0000(8) 0.0022(9)
Ag2 0.01626(9) 0.01973(9) 0.01555(9) 0.00350(6) -0.00028(6) 0.00039(6)
P2 0.0154(3) 0.0182(3) 0.0146(3) 0.0012(2) -0.0016(2) -0.0019(2)
F10 0.0365(9) 0.0578(10) 0.0219(8) -0.0154(7) -0.0038(6) 0.0044(8)
F11 0.0219(7) 0.0522(10) 0.0252(8) -0.0092(7) -0.0044(6) -0.0030(7)
F12 0.0461(9) 0.0399(9) 0.0337(9) 0.0129(7) -0.0117(7) 0.0065(7)
F13 0.0227(8) 0.0615(11) 0.0346(9) 0.0148(7) 0.0093(6) 0.0032(7)
F14 0.0572(11) 0.0371(9) 0.0482(10) -0.0068(7) 0.0278(8) 0.0044(8)
F15 0.0369(9) 0.0571(10) 0.0251(8) 0.0188(7) 0.0072(6) 0.0009(8)
F16 0.0194(7) 0.0386(9) 0.0397(9) 0.0058(7) -0.0052(6) -0.0056(6)
F17 0.0316(8) 0.0341(8) 0.0340(8) 0.0080(6) 0.0014(6) 0.0159(6)
F18 0.0235(7) 0.0435(9) 0.0202(7) 0.0084(6) -0.0024(6) 0.0053(6)
C22 0.0269(13) 0.0344(14) 0.0169(12) -0.0013(10) -0.0046(10) 0.0021(11)
C23 0.0255(13) 0.0393(15) 0.0216(13) 0.0086(11) 0.0067(10) 0.0033(11)
C24 0.0183(12) 0.0291(13) 0.0212(12) 0.0054(10) -0.0006(9) 0.0018(10)
C25 0.0197(11) 0.0193(11) 0.0175(11) -0.0007(9) 0.0007(9) -0.0011(9)
C26 0.0441(15) 0.0245(13) 0.0184(13) 0.0016(10) -0.0081(11) -0.0069(11)
C27 0.0538(18) 0.0236(13) 0.0290(15) -0.0020(10) -0.0081(12) -0.0124(12)
C28 0.0395(15) 0.0192(12) 0.0284(14) 0.0044(10) 0.0069(11) -0.0031(11)
C29 0.0378(15) 0.0291(13) 0.0200(13) 0.0080(10) 0.0006(11) -0.0008(11)
C30 0.0259(12) 0.0253(12) 0.0187(12) 0.0015(9) -0.0008(9) -0.0045(10)
C31 0.0179(11) 0.0189(11) 0.0187(11) 0.0002(9) -0.0047(9) 0.0015(9)
C32 0.0227(12) 0.0216(12) 0.0261(13) 0.0023(9) -0.0040(10) -0.0002(10)
C33 0.0272(13) 0.0241(13) 0.0373(15) 0.0005(11) -0.0077(11) -0.0054(10)
C34 0.0366(15) 0.0225(13) 0.0316(15) -0.0074(10) -0.0145(11) 0.0051(11)
C35 0.0331(14) 0.0294(13) 0.0214(13) -0.0053(10) -0.0039(10) 0.0079(11)
C36 0.0215(12) 0.0252(13) 0.0230(12) -0.0006(9) 0.0004(9) 0.0010(10)
C37 0.0183(11) 0.0207(11) 0.0146(11) -0.0025(8) -0.0028(8) 0.0008(9)
C38 0.0213(12) 0.0325(13) 0.0218(13) 0.0034(10) 0.0027(9) -0.0011(10)
C39 0.0188(12) 0.0486(17) 0.0262(14) -0.0035(12) 0.0022(10) 0.0014(11)
C40 0.0256(13) 0.0424(16) 0.0249(13) -0.0132(11) -0.0067(10) 0.0158(12)
C41 0.0377(15) 0.0220(13) 0.0277(14) -0.0036(10) -0.0111(11) 0.0055(11)
C42 0.0260(13) 0.0220(12) 0.0279(14) -0.0003(10) -0.0043(10) -0.0019(10)
Cl1 0.0316(7) 0.0411(8) 0.0377(8) 0.0016(6) -0.0027(6) 0.0076(6)
Cl2 0.053(4) 0.088(5) 0.061(4) 0.034(3) -0.004(2) 0.001(3)
C43 0.003(3) 0.004(3) 0.003(3) -0.0002(10) 0.0004(10) -0.0004(10)
Cl2' 0.046(5) 0.150(10) 0.032(3) -0.001(5) 0.007(2) 0.036(6)
C43' 0.019(4) 0.018(4) 0.019(4) 0.0000(10) 0.0005(10) -0.0001(10)

loop_
_atom_type_symbol
_atom_type_description
_atom_type_scat_dispersion_real
_atom_type_scat_dispersion_imag
_atom_type_scat_source
C C 0.0033 0.0016 'International Tables Vol C Tables 4.2.6.8 and 6.1.1.4'
F F 0.0171 0.0103 'International Tables Vol C Tables 4.2.6.8 and 6.1.1.4'
P P 0.1023 0.0942 'International Tables Vol C Tables 4.2.6.8 and 6.1.1.4'
Ag Ag -0.8971 1.1015 'International Tables Vol C Tables 4.2.6.8 and 6.1.1.4'
Cl Cl 0.1484 0.1585 'International Tables Vol C Tables 4.2.6.8 and 6.1.1.4'
H H 0.0000 0.0000 'International Tables Vol C Tables 4.2.6.8 and 6.1.1.4'

loop_
_geom_angle_atom_site_label_1
_geom_angle_atom_site_label_2
_geom_angle_atom_site_label_3
_geom_angle
_geom_angle_site_symmetry_1
_geom_angle_site_symmetry_3
_geom_angle_publ_flag
C3 Ag1 C2 89.54(8) . . ?
C3 Ag1 C1 171.95(8) . . ?
C2 Ag1 C1 88.78(8) . . ?
C3 Ag1 P1 88.69(6) . . ?
C2 Ag1 P1 176.15(6) . . ?
C1 Ag1 P1 93.45(6) . . ?
C16 P1 C10 109.11(10) . . ?
C16 P1 C4 108.28(10) . . ?
C10 P1 C4 103.00(10) . . ?
C16 P1 Ag1 108.72(7) . . ?
C10 P1 Ag1 112.25(7) . . ?
C4 P1 Ag1 115.23(7) . . ?
F2 C1 F3 105.92(17) . . ?
F2 C1 F1 104.17(16) . . ?
F3 C1 F1 105.35(16) . . ?
F2 C1 Ag1 110.34(13) . . ?
F3 C1 Ag1 114.48(14) . . ?
F1 C1 Ag1 115.64(14) . . ?
F6 C2 F5 106.00(16) . . ?
F6 C2 F4 106.45(16) . . ?
F5 C2 F4 104.10(16) . . ?
F6 C2 Ag1 112.43(13) . . ?
F5 C2 Ag1 114.82(13) . . ?
F4 C2 Ag1 112.29(13) . . ?
F8 C3 F9 105.68(17) . . ?
F8 C3 F7 104.49(16) . . ?
F9 C3 F7 105.62(16) . . ?
F8 C3 Ag1 115.57(14) . . ?
F9 C3 Ag1 114.90(14) . . ?
F7 C3 Ag1 109.63(13) . . ?
C5 C4 C9 119.7(2) . . ?
C5 C4 P1 121.84(17) . . ?
C9 C4 P1 118.46(16) . . ?
C6 C5 C4 119.7(2) . . ?
C6 C5 H5 120.2 . . ?
C4 C5 H5 120.2 . . ?
C5 C6 C7 120.4(2) . . ?
C5 C6 H6 119.8 . . ?
C7 C6 H6 119.8 . . ?
C8 C7 C6 120.1(2) . . ?
C8 C7 H7 120.0 . . ?
C6 C7 H7 120.0 . . ?
C7 C8 C9 120.3(2) . . ?
C7 C8 H8 119.8 . . ?
C9 C8 H8 119.8 . . ?
C8 C9 C4 119.9(2) . . ?
C8 C9 H9 120.1 . . ?
C4 C9 H9 120.1 . . ?
C15 C10 C11 119.6(2) . . ?
C15 C10 P1 122.14(17) . . ?
C11 C10 P1 118.18(16) . . ?
C12 C11 C10 120.4(2) . . ?
C12 C11 H11 119.8 . . ?
C10 C11 H11 119.8 . . ?
C11 C12 C13 119.6(2) . . ?
C11 C12 H12 120.2 . . ?
C13 C12 H12 120.2 . . ?
C14 C13 C12 120.0(2) . . ?
C14 C13 H13 120.0 . . ?
C12 C13 H13 120.0 . . ?
C13 C14 C15 120.6(2) . . ?
C13 C14 H14 119.7 . . ?
C15 C14 H14 119.7 . . ?
C14 C15 C10 119.7(2) . . ?
C14 C15 H15 120.2 . . ?
C10 C15 H15 120.2 . . ?
C17 C16 C21 119.02(19) . . ?
C17 C16 P1 121.61(16) . . ?
C21 C16 P1 119.33(16) . . ?
C18 C17 C16 120.2(2) . . ?
C18 C17 H17 119.9 . . ?
C16 C17 H17 119.9 . . ?
C17 C18 C19 120.0(2) . . ?
C17 C18 H18 120.0 . . ?
C19 C18 H18 120.0 . . ?
C20 C19 C18 120.3(2) . . ?
C20 C19 H19 119.8 . . ?
C18 C19 H19 119.8 . . ?
C21 C20 C19 119.7(2) . . ?
C21 C20 H20 120.1 . . ?
C19 C20 H20 120.1 . . ?
C20 C21 C16 120.7(2) . . ?
C20 C21 H21 119.7 . . ?
C16 C21 H21 119.7 . . ?
C23 Ag2 C22 87.00(10) . . ?
C23 Ag2 C24 87.34(9) . . ?
C22 Ag2 C24 172.84(9) . . ?
C23 Ag2 P2 178.86(7) . . ?
C22 Ag2 P2 93.97(7) . . ?
C24 Ag2 P2 91.74(6) . . ?
C31 P2 C25 110.07(10) . . ?
C31 P2 C37 102.40(10) . . ?
C25 P2 C37 107.68(10) . . ?
C31 P2 Ag2 113.56(8) . . ?
C25 P2 Ag2 105.05(7) . . ?
C37 P2 Ag2 117.94(7) . . ?
F12 C22 F10 106.11(19) . . ?
F12 C22 F11 105.33(19) . . ?
F10 C22 F11 103.80(18) . . ?
F12 C22 Ag2 112.40(16) . . ?
F10 C22 Ag2 113.26(16) . . ?
F11 C22 Ag2 115.07(15) . . ?
F14 C23 F13 106.4(2) . . ?
F14 C23 F15 106.6(2) . . ?
F13 C23 F15 104.23(19) . . ?
F14 C23 Ag2 111.11(16) . . ?
F13 C23 Ag2 115.39(17) . . ?
F15 C23 Ag2 112.53(16) . . ?
F17 C24 F16 105.75(18) . . ?
F17 C24 F18 104.13(17) . . ?
F16 C24 F18 104.56(18) . . ?
F17 C24 Ag2 111.25(15) . . ?
F16 C24 Ag2 113.75(15) . . ?
F18 C24 Ag2 116.38(15) . . ?
C30 C25 C26 119.2(2) . . ?
C30 C25 P2 123.46(17) . . ?
C26 C25 P2 117.16(17) . . ?
C27 C26 C25 119.9(2) . . ?
C27 C26 H26 120.0 . . ?
C25 C26 H26 120.0 . . ?
C28 C27 C26 120.7(2) . . ?
C28 C27 H27 119.6 . . ?
C26 C27 H27 119.6 . . ?
C27 C28 C29 119.6(2) . . ?
C27 C28 H28 120.2 . . ?
C29 C28 H28 120.2 . . ?
C28 C29 C30 120.6(2) . . ?
C28 C29 H29 119.7 . . ?
C30 C29 H29 119.7 . . ?
C29 C30 C25 120.0(2) . . ?
C29 C30 H30 120.0 . . ?
C25 C30 H30 120.0 . . ?
C32 C31 C36 119.8(2) . . ?
C32 C31 P2 119.78(18) . . ?
C36 C31 P2 120.25(17) . . ?
C33 C32 C31 119.7(2) . . ?
C33 C32 H32 120.1 . . ?
C31 C32 H32 120.1 . . ?
C34 C33 C32 120.4(2) . . ?
C34 C33 H33 119.8 . . ?
C32 C33 H33 119.8 . . ?
C33 C34 C35 120.2(2) . . ?
C33 C34 H34 119.9 . . ?
C35 C34 H34 119.9 . . ?
C36 C35 C34 120.1(2) . . ?
C36 C35 H35 119.9 . . ?
C34 C35 H35 119.9 . . ?
C35 C36 C31 119.8(2) . . ?
C35 C36 H36 120.1 . . ?
C31 C36 H36 120.1 . . ?
C38 C37 C42 119.5(2) . . ?
C38 C37 P2 122.70(17) . . ?
C42 C37 P2 117.79(17) . . ?
C39 C38 C37 119.7(2) . . ?
C39 C38 H38 120.1 . . ?
C37 C38 H38 120.1 . . ?
C40 C39 C38 120.6(2) . . ?
C40 C39 H39 119.7 . . ?
C38 C39 H39 119.7 . . ?
C39 C40 C41 119.9(2) . . ?
C39 C40 H40 120.0 . . ?
C41 C40 H40 120.0 . . ?
C42 C41 C40 119.8(2) . . ?
C42 C41 H41 120.1 . . ?
C40 C41 H41 120.1 . . ?
C41 C42 C37 120.5(2) . . ?
C41 C42 H42 119.8 . . ?
C37 C42 H42 119.8 . . ?
Cl2' Cl1 C43' 35.1(8) 3_565 . ?
C43 Cl2 H43A 111.2(11) . 3_565 ?
C43 Cl2 H43B 112.0(11) . 3_565 ?
H43A Cl2 H43B 101.2 3_565 3_565 ?
Cl1 C43 Cl2 113.4(6) . . ?
Cl1 C43 H43A 108.9 . . ?
Cl2 C43 H43A 108.9 . . ?
Cl1 C43 H43B 108.9 . . ?
Cl2 C43 H43B 108.9 . . ?
H43A C43 H43B 107.7 . . ?
Cl1 Cl2' C43' 143.6(8) 3_565 . ?
Cl1 Cl2' H43A 93.2(6) 3_565 3_565 ?
Cl1 Cl2' H43B 90.8(6) 3_565 3_565 ?
C43' Cl2' H43B 106.9(10) . 3_565 ?
H43A Cl2' H43B 65.7 3_565 3_565 ?
Cl1 C43' Cl2' 108.9(6) . . ?
Cl1 C43' H43C 109.9 . . ?
Cl2' C43' H43C 109.9 . . ?
Cl1 C43' H43D 109.9 . . ?
Cl2' C43' H43D 109.9 . . ?
H43C C43' H43D 108.3 . . ?

loop_
_geom_bond_atom_site_label_1
_geom_bond_atom_site_label_2
_geom_bond_distance
_geom_bond_site_symmetry_2
_geom_bond_publ_flag
Ag1 C3 2.110(2) . ?
Ag1 C2 2.114(2) . ?
Ag1 C1 2.122(2) . ?
Ag1 P1 2.4181(5) . ?
P1 C16 1.813(2) . ?
P1 C10 1.819(2) . ?
P1 C4 1.820(2) . ?
F1 C1 1.359(2) . ?
F2 C1 1.350(2) . ?
F3 C1 1.357(2) . ?
F4 C2 1.355(2) . ?
F5 C2 1.353(2) . ?
F6 C2 1.343(2) . ?
F7 C3 1.367(2) . ?
F8 C3 1.343(2) . ?
F9 C3 1.351(2) . ?
C4 C5 1.395(3) . ?
C4 C9 1.402(3) . ?
C5 C6 1.389(3) . ?
C5 H5 0.9500 . ?
C6 C7 1.389(3) . ?
C6 H6 0.9500 . ?
C7 C8 1.381(3) . ?
C7 H7 0.9500 . ?
C8 C9 1.387(3) . ?
C8 H8 0.9500 . ?
C9 H9 0.9500 . ?
C10 C15 1.391(3) . ?
C10 C11 1.396(3) . ?
C11 C12 1.387(3) . ?
C11 H11 0.9500 . ?
C12 C13 1.389(3) . ?
C12 H12 0.9500 . ?
C13 C14 1.384(3) . ?
C13 H13 0.9500 . ?
C14 C15 1.387(3) . ?
C14 H14 0.9500 . ?
C15 H15 0.9500 . ?
C16 C17 1.399(3) . ?
C16 C21 1.399(3) . ?
C17 C18 1.387(3) . ?
C17 H17 0.9500 . ?
C18 C19 1.390(3) . ?
C18 H18 0.9500 . ?
C19 C20 1.387(3) . ?
C19 H19 0.9500 . ?
C20 C21 1.385(3) . ?
C20 H20 0.9500 . ?
C21 H21 0.9500 . ?
Ag2 C23 2.111(2) . ?
Ag2 C22 2.116(2) . ?
Ag2 C24 2.118(2) . ?
Ag2 P2 2.4296(6) . ?
P2 C31 1.809(2) . ?
P2 C25 1.811(2) . ?
P2 C37 1.821(2) . ?
F10 C22 1.347(3) . ?
F11 C22 1.361(3) . ?
F12 C22 1.347(3) . ?
F13 C23 1.345(3) . ?
F14 C23 1.344(3) . ?
F15 C23 1.354(3) . ?
F16 C24 1.359(3) . ?
F17 C24 1.353(3) . ?
F18 C24 1.362(3) . ?
C25 C30 1.390(3) . ?
C25 C26 1.397(3) . ?
C26 C27 1.386(3) . ?
C26 H26 0.9500 . ?
C27 C28 1.374(3) . ?
C27 H27 0.9500 . ?
C28 C29 1.383(3) . ?
C28 H28 0.9500 . ?
C29 C30 1.387(3) . ?
C29 H29 0.9500 . ?
C30 H30 0.9500 . ?
C31 C32 1.393(3) . ?
C31 C36 1.396(3) . ?
C32 C33 1.387(3) . ?
C32 H32 0.9500 . ?
C33 C34 1.376(4) . ?
C33 H33 0.9500 . ?
C34 C35 1.388(4) . ?
C34 H34 0.9500 . ?
C35 C36 1.385(3) . ?
C35 H35 0.9500 . ?
C36 H36 0.9500 . ?
C37 C38 1.392(3) . ?
C37 C42 1.394(3) . ?
C38 C39 1.389(3) . ?
C38 H38 0.9500 . ?
C39 C40 1.377(4) . ?
C39 H39 0.9500 . ?
C40 C41 1.394(4) . ?
C40 H40 0.9500 . ?
C41 C42 1.381(3) . ?
C41 H41 0.9500 . ?
C42 H42 0.9500 . ?
Cl1 Cl2' 1.681(8) 3_565 ?
Cl1 C43' 1.727(9) . ?
Cl1 C43 1.749(8) . ?
Cl2 C43 1.757(8) . ?
Cl2 H43A 1.05(2) 3_565 ?
Cl2 H43B 1.02(2) 3_565 ?
C43 H43A 0.9900 . ?
C43 H43B 0.9900 . ?
Cl2' C43' 1.747(9) . ?
C43' H43C 0.9900 . ?
C43' H43D 0.9900 . ?
